data_7128007
loop_
_publ_author_name
'Jia, Kexin'
'Meng, Xixi'
'Wang, Mengmeng'
'Gou, Xiaoshuang'
'Wang, Yu-Xia'
'Xu, Na'
'Shi, Wei'
'Cheng, Peng'

_publ_section_title
;
 Enhancing the energy barrier and hysteresis temperature in two
 benchtop-stable Ho(iii) single-ion magnets.
;
_journal_issue 29
_journal_name_full 'Chemical communications (Cambridge, England)'
_journal_page_first 3607
_journal_page_last 3610
_journal_paper_doi 10.1039/d1cc00582k
_journal_volume 57
_journal_year 2021
_chemical_formula_moiety 'C24 H60 Br3 Ho N6 O8 P2'
_chemical_formula_sum 'C24 H60 Br3 Ho N6 O8 P2'
_chemical_formula_weight 1027.38
_space_group_crystal_system orthorhombic
_space_group_IT_number 61
_space_group_name_Hall '-P 2ac 2ab'
_space_group_name_H-M_alt 'P b c a'
_atom_sites_solution_hydrogens mixed
_audit_creation_method SHELXL-2017/1
_audit_update_record
;
2021-01-29 deposited with the CCDC.	2021-03-03 downloaded from the CCDC.
;
_cell_angle_alpha 90
_cell_angle_beta 90
_cell_angle_gamma 90
_cell_formula_units_Z 8
_cell_length_a 10.0871(3)
_cell_length_b 26.8701(8)
_cell_length_c 30.9089(8)
_cell_measurement_reflns_used 8028
_cell_measurement_temperature 293(2)
_cell_measurement_theta_max 23.2320
_cell_measurement_theta_min 2.2400
_cell_volume 8377.6(4)
_computing_structure_refinement 'SHELXL-2017/1 (Sheldrick, 2017)'
_computing_structure_solution 'SHELXT 2014/5 (Sheldrick, 2014)'
_diffrn_ambient_temperature 293(2)
_diffrn_measured_fraction_theta_full 0.999
_diffrn_measured_fraction_theta_max 0.999
_diffrn_measurement_device_type 'XtaLAB Mini II'
_diffrn_radiation_type MoK\a
_diffrn_radiation_wavelength 0.71073
_diffrn_reflns_av_R_equivalents 0.0495
_diffrn_reflns_av_unetI/netI 0.0572
_diffrn_reflns_Laue_measured_fraction_full 0.999
_diffrn_reflns_Laue_measured_fraction_max 0.999
_diffrn_reflns_limit_h_max 6
_diffrn_reflns_limit_h_min -12
_diffrn_reflns_limit_k_max 31
_diffrn_reflns_limit_k_min -31
_diffrn_reflns_limit_l_max 36
_diffrn_reflns_limit_l_min -35
_diffrn_reflns_number 34768
_diffrn_reflns_point_group_measured_fraction_full 0.999
_diffrn_reflns_point_group_measured_fraction_max 0.999
_diffrn_reflns_theta_full 25.027
_diffrn_reflns_theta_max 25.026
_diffrn_reflns_theta_min 2.009
_exptl_absorpt_coefficient_mu 4.871
_exptl_absorpt_correction_T_max 1.00000
_exptl_absorpt_correction_T_min 0.56647
_exptl_absorpt_correction_type multi-scan
_exptl_crystal_colour pinkish
_exptl_crystal_density_diffrn 1.629
_exptl_crystal_description block
_exptl_crystal_F_000 4096
_exptl_crystal_size_max 0.400
_exptl_crystal_size_mid 0.10
_exptl_crystal_size_min 0.020
_refine_diff_density_max 0.755
_refine_diff_density_min -0.781
_refine_diff_density_rms 0.105
_refine_ls_extinction_method none
_refine_ls_goodness_of_fit_ref 1.017
_refine_ls_hydrogen_treatment mixed
_refine_ls_matrix_type full
_refine_ls_number_parameters 412
_refine_ls_number_reflns 7375
_refine_ls_number_restraints 55
_refine_ls_restrained_S_all 1.059
_refine_ls_R_factor_all 0.0822
_refine_ls_R_factor_gt 0.0416
_refine_ls_shift/su_max 0.002
_refine_ls_shift/su_mean 0.000
_refine_ls_structure_factor_coef Fsqd
_refine_ls_weighting_details 'w=1/[\s^2^(Fo^2^)+(0.0378P)^2^+9.3087P] where P=(Fo^2^+2Fc^2^)/3'
_refine_ls_weighting_scheme calc
_refine_ls_wR_factor_gt 0.0816
_refine_ls_wR_factor_ref 0.0929
_reflns_Friedel_coverage 0.000
_reflns_number_gt 4866
_reflns_number_total 7375
_reflns_threshold_expression 'I > 2\s(I)'
_cod_data_source_file d1cc00582k2.cif
_cod_data_source_block 2
_cod_depositor_comments 'Adding full bibliography for 7128006--7128007.cif.'
_cod_database_code 7128007
_shelx_shelxl_version_number 2017/1
_shelx_space_group_comment
;
The symmetry employed for this shelxl refinement is uniquely defined
by the following loop, which should always be used as a source of
symmetry information in preference to the above space-group names.
They are only intended as comments.
;
_shelx_estimated_absorpt_t_min 0.246
_shelx_estimated_absorpt_t_max 0.909

loop_
_space_group_symop_operation_xyz
'x, y, z'
'-x+1/2, -y, z+1/2'
'-x, y+1/2, -z+1/2'
'x+1/2, -y+1/2, -z'
'-x, -y, -z'
'x-1/2, y, -z-1/2'
'x, -y-1/2, z-1/2'
'-x-1/2, y-1/2, z'

loop_
_atom_site_label
_atom_site_type_symbol
_atom_site_fract_x
_atom_site_fract_y
_atom_site_fract_z
_atom_site_U_iso_or_equiv
_atom_site_adp_type
_atom_site_occupancy
_atom_site_site_symmetry_order
_atom_site_calc_flag
_atom_site_refinement_flags_posn
_atom_site_refinement_flags_adp
_atom_site_refinement_flags_occupancy
_atom_site_disorder_assembly
_atom_site_disorder_group
Ho1 Ho 0.60396(3) 0.73829(2) 0.37349(2) 0.03611(9) Uani 1 1 d . . . . .
P1 P 0.73833(17) 0.86562(6) 0.36946(5) 0.0451(4) Uani 1 1 d . . . . .
P2 P 0.46873(18) 0.61132(6) 0.37751(6) 0.0514(4) Uani 1 1 d . . . . .
O1 O 0.6959(4) 0.81222(14) 0.37118(12) 0.0503(11) Uani 1 1 d . . . . .
O2 O 0.5091(4) 0.66466(14) 0.37469(12) 0.0526(11) Uani 1 1 d . . . . .
O3 O 0.4061(5) 0.7738(2) 0.39781(18) 0.0633(15) Uani 1 1 d . . . . .
O4 O 0.4792(4) 0.75945(15) 0.31203(12) 0.0562(12) Uani 1 1 d . . . . .
H4A H 0.529026 0.776340 0.293514 0.084 Uiso 1 1 d R U . . .
H4B H 0.415234 0.781287 0.318143 0.084 Uiso 1 1 d R U . . .
O5 O 0.7214(4) 0.71070(16) 0.31222(11) 0.0557(12) Uani 1 1 d . . . . .
H5A H 0.805162 0.716523 0.315478 0.084 Uiso 1 1 d R U . . .
H5B H 0.699897 0.728709 0.290079 0.084 Uiso 1 1 d R U . . .
O6 O 0.8052(4) 0.70366(16) 0.39746(12) 0.0584(12) Uani 1 1 d . . . . .
H6A H 0.836773 0.721251 0.417917 0.088 Uiso 1 1 d R U . . .
H6B H 0.862610 0.706097 0.377252 0.088 Uiso 1 1 d R U . . .
O7 O 0.6077(4) 0.74186(16) 0.45016(12) 0.0603(12) Uani 1 1 d . . . . .
H7A H 0.673423 0.725201 0.459577 0.090 Uiso 1 1 d R U . . .
H7B H 0.540073 0.726608 0.460027 0.090 Uiso 1 1 d R U . . .
N1 N 0.8547(6) 0.8725(2) 0.40476(19) 0.0676(17) Uani 1 1 d . . . . .
N2 N 0.6273(5) 0.90712(18) 0.38228(15) 0.0490(14) Uani 1 1 d . . . . .
N3 N 0.7787(6) 0.87895(18) 0.31972(16) 0.0583(15) Uani 1 1 d . . . . .
N4 N 0.3529(6) 0.6079(2) 0.4133(2) 0.083(2) Uani 1 1 d . . . . .
N5 N 0.4278(7) 0.5926(2) 0.3295(2) 0.089(2) Uani 1 1 d . U . . .
N6 N 0.5826(6) 0.57198(19) 0.39287(19) 0.0608(15) Uani 1 1 d . . . . .
C1 C 0.3717(8) 0.6253(3) 0.2969(2) 0.081(2) Uani 1 1 d . . . . .
H1A H 0.441383 0.642508 0.281302 0.097 Uiso 1 1 calc R U . . .
H1B H 0.313954 0.649826 0.310178 0.097 Uiso 1 1 calc R U . . .
C2 C 0.2945(10) 0.5919(3) 0.2670(3) 0.109(3) Uani 1 1 d . U . . .
H2A H 0.199918 0.596381 0.271211 0.130 Uiso 1 1 calc R U . . .
H2B H 0.315914 0.599014 0.237076 0.130 Uiso 1 1 calc R U . . .
C3 C 0.3322(12) 0.5436(4) 0.2779(3) 0.149(3) Uani 1 1 d . U . . .
H3C H 0.387840 0.530313 0.255016 0.178 Uiso 1 1 calc R U . . .
H3D H 0.253584 0.522870 0.279704 0.178 Uiso 1 1 calc R U . . .
C4 C 0.4020(11) 0.5409(3) 0.3177(3) 0.137(3) Uani 1 1 d . U . . .
H4C H 0.484415 0.522705 0.314235 0.164 Uiso 1 1 calc R U . . .
H4D H 0.348829 0.524519 0.339643 0.164 Uiso 1 1 calc R U . . .
C5 C 0.6985(8) 0.5641(3) 0.3648(3) 0.090(3) Uani 1 1 d . . . . .
H5C H 0.680306 0.538611 0.343407 0.108 Uiso 1 1 calc R U . . .
H5D H 0.722532 0.594623 0.350072 0.108 Uiso 1 1 calc R U . . .
C6 C 0.8046(10) 0.5482(4) 0.3941(4) 0.136(4) Uani 1 1 d . U . . .
H6C H 0.816688 0.512455 0.392134 0.163 Uiso 1 1 calc R U . . .
H6D H 0.887274 0.564194 0.386077 0.163 Uiso 1 1 calc R U . . .
C7 C 0.7694(13) 0.5615(5) 0.4366(4) 0.161(5) Uani 1 1 d . U . . .
H7C H 0.816257 0.591548 0.444978 0.193 Uiso 1 1 calc R U . . .
H7D H 0.793961 0.535149 0.456404 0.193 Uiso 1 1 calc R U . . .
C8 C 0.6247(11) 0.5702(4) 0.4386(3) 0.121(4) Uani 1 1 d . . . . .
H8A H 0.580571 0.543246 0.453760 0.145 Uiso 1 1 calc R U . . .
H8B H 0.604962 0.601270 0.453121 0.145 Uiso 1 1 calc R U . . .
C9 C 0.2816(12) 0.5619(4) 0.4238(4) 0.165(5) Uani 1 1 d . U . . .
H9A H 0.251539 0.545863 0.397474 0.198 Uiso 1 1 calc R U . . .
H9B H 0.340117 0.539126 0.438940 0.198 Uiso 1 1 calc R U . . .
C10 C 0.1739(12) 0.5736(5) 0.4498(4) 0.150(5) Uani 1 1 d . . . . .
H10A H 0.182460 0.557178 0.477554 0.179 Uiso 1 1 calc R U . . .
H10B H 0.092774 0.562194 0.436187 0.179 Uiso 1 1 calc R U . . .
C11 C 0.1687(11) 0.6266(5) 0.4558(4) 0.138(4) Uani 1 1 d . . . . .
H11A H 0.180749 0.634633 0.486162 0.165 Uiso 1 1 calc R U . . .
H11B H 0.083159 0.639257 0.446647 0.165 Uiso 1 1 calc R U . . .
C12 C 0.2774(8) 0.6497(3) 0.4293(3) 0.093(3) Uani 1 1 d . . . . .
H12A H 0.240852 0.668946 0.405566 0.112 Uiso 1 1 calc R U . . .
H12B H 0.332292 0.671243 0.446955 0.112 Uiso 1 1 calc R U . . .
C13 C 0.9247(8) 0.8324(3) 0.4266(2) 0.082(2) Uani 1 1 d . . . . .
H13A H 0.960281 0.808795 0.405883 0.098 Uiso 1 1 calc R U . . .
H13B H 0.866181 0.814839 0.446334 0.098 Uiso 1 1 calc R U . . .
C14 C 1.0339(9) 0.8577(4) 0.4508(3) 0.118(4) Uani 1 1 d . . . . .
H14A H 1.018833 0.855032 0.481749 0.141 Uiso 1 1 calc R U . . .
H14B H 1.118285 0.842114 0.444159 0.141 Uiso 1 1 calc R U . . .
C15 C 1.0358(10) 0.9087(4) 0.4381(3) 0.122(4) Uani 1 1 d . . . . .
H15A H 1.025008 0.929762 0.463352 0.146 Uiso 1 1 calc R U . . .
H15B H 1.120395 0.916558 0.424834 0.146 Uiso 1 1 calc R U . . .
C16 C 0.9321(10) 0.9180(4) 0.4084(3) 0.131(4) Uani 1 1 d . U . . .
H16A H 0.968304 0.927134 0.380379 0.157 Uiso 1 1 calc R U . . .
H16B H 0.876769 0.945074 0.418587 0.157 Uiso 1 1 calc R U . . .
C17 C 0.8021(11) 0.9291(3) 0.3029(3) 0.125(4) Uani 1 1 d . . . . .
H17A H 0.719353 0.944794 0.294565 0.150 Uiso 1 1 calc R U . . .
H17B H 0.845407 0.949745 0.324482 0.150 Uiso 1 1 calc R U . . .
C18 C 0.8858(12) 0.9222(4) 0.2662(3) 0.143(4) Uani 1 1 d . U . . .
H18A H 0.838781 0.932688 0.240419 0.172 Uiso 1 1 calc R U . . .
H18B H 0.963579 0.943182 0.269241 0.172 Uiso 1 1 calc R U . . .
C19 C 0.9261(9) 0.8729(3) 0.2612(2) 0.088(3) Uani 1 1 d . . . . .
H19A H 1.019535 0.869448 0.268034 0.106 Uiso 1 1 calc R U . . .
H19B H 0.911759 0.861925 0.231697 0.106 Uiso 1 1 calc R U . . .
C20 C 0.8435(7) 0.8429(3) 0.2920(2) 0.067(2) Uani 1 1 d . . . . .
H20A H 0.778507 0.823204 0.276430 0.080 Uiso 1 1 calc R U . . .
H20B H 0.898858 0.820653 0.308931 0.080 Uiso 1 1 calc R U . . .
C21 C 0.5806(8) 0.9115(3) 0.4272(2) 0.080(2) Uani 1 1 d . . . . .
H21A H 0.586210 0.879733 0.441951 0.096 Uiso 1 1 calc R U . . .
H21B H 0.633181 0.935721 0.442985 0.096 Uiso 1 1 calc R U . . .
C22 C 0.4423(12) 0.9280(5) 0.4238(4) 0.157(5) Uani 1 1 d . . . . .
H22A H 0.384285 0.902702 0.435809 0.189 Uiso 1 1 calc R U . . .
H22B H 0.430146 0.958328 0.440338 0.189 Uiso 1 1 calc R U . . .
C23 C 0.4092(10) 0.9365(5) 0.3807(4) 0.140(5) Uani 1 1 d . . . . .
H23A H 0.399296 0.971891 0.375537 0.168 Uiso 1 1 calc R U . . .
H23B H 0.325775 0.920301 0.373868 0.168 Uiso 1 1 calc R U . . .
C24 C 0.5134(8) 0.9167(3) 0.3536(3) 0.085(2) Uani 1 1 d . . . . .
H24A H 0.537276 0.940464 0.331342 0.102 Uiso 1 1 calc R U . . .
H24B H 0.484771 0.886106 0.339841 0.102 Uiso 1 1 calc R U . . .
Br1 Br 0.99288(8) 0.64961(3) 0.32937(2) 0.0809(3) Uani 1 1 d . . . . .
Br2 Br 0.86765(7) 0.70137(3) 0.50052(2) 0.0721(2) Uani 1 1 d . . . . .
Br3 Br 0.20671(8) 0.82039(4) 0.33006(2) 0.0851(3) Uani 1 1 d . . . . .
O8 O 0.5994(6) 0.7354(2) 0.23669(13) 0.0782(15) Uani 1 1 d G . . . .
H8C H 0.636274 0.754971 0.218829 0.117 Uiso 1 1 d G U . . .
H8D H 0.578590 0.710033 0.221856 0.117 Uiso 1 1 d G U . . .
H3A H 0.391(7) 0.783(3) 0.423(2) 0.08(3) Uiso 1 1 d . . . . .
H3B H 0.361(7) 0.787(3) 0.382(2) 0.08(3) Uiso 1 1 d . . . . .

loop_
_atom_site_aniso_label
_atom_site_aniso_U_11
_atom_site_aniso_U_22
_atom_site_aniso_U_33
_atom_site_aniso_U_23
_atom_site_aniso_U_13
_atom_site_aniso_U_12
Ho1 0.04156(17) 0.03422(15) 0.03255(14) -0.00130(13) -0.00035(14) 0.00079(14)
P1 0.0461(10) 0.0363(9) 0.0528(10) 0.0008(8) -0.0012(8) -0.0037(8)
P2 0.0481(11) 0.0403(10) 0.0658(11) -0.0045(9) 0.0042(9) -0.0052(9)
O1 0.059(3) 0.036(2) 0.057(3) 0.001(2) -0.001(2) -0.007(2)
O2 0.056(3) 0.034(2) 0.068(3) -0.006(2) 0.008(2) -0.006(2)
O3 0.061(3) 0.090(4) 0.038(3) -0.004(3) -0.003(3) 0.032(3)
O4 0.056(3) 0.069(3) 0.043(2) 0.003(2) -0.001(2) 0.019(3)
O5 0.051(3) 0.078(3) 0.038(2) -0.004(2) 0.000(2) 0.012(3)
O6 0.056(3) 0.082(3) 0.036(2) -0.007(2) -0.006(2) 0.015(3)
O7 0.055(3) 0.085(3) 0.041(2) 0.008(2) 0.003(2) 0.014(3)
N1 0.060(4) 0.049(4) 0.094(4) 0.000(3) -0.032(3) -0.007(3)
N2 0.050(3) 0.049(3) 0.048(3) -0.001(2) -0.001(3) 0.004(3)
N3 0.079(4) 0.038(3) 0.058(3) 0.004(3) 0.019(3) 0.006(3)
N4 0.073(5) 0.054(4) 0.122(6) 0.001(4) 0.044(4) -0.014(4)
N5 0.121(5) 0.051(4) 0.094(4) -0.022(3) -0.043(4) -0.006(4)
N6 0.064(4) 0.047(3) 0.071(4) 0.002(3) -0.001(3) 0.009(3)
C1 0.092(6) 0.086(6) 0.064(5) -0.009(4) -0.010(4) -0.009(5)
C2 0.114(6) 0.115(6) 0.097(6) -0.012(5) -0.016(5) 0.003(6)
C3 0.184(6) 0.112(5) 0.150(6) -0.031(5) -0.069(5) -0.010(5)
C4 0.186(7) 0.087(5) 0.139(6) -0.025(5) -0.070(5) -0.002(6)
C5 0.065(6) 0.070(6) 0.134(8) -0.013(5) 0.019(6) 0.014(5)
C6 0.084(7) 0.132(10) 0.191(8) 0.073(8) 0.008(8) 0.022(7)
C7 0.138(8) 0.147(8) 0.198(8) -0.035(7) -0.080(7) 0.034(7)
C8 0.154(11) 0.106(8) 0.103(7) 0.006(6) -0.021(7) 0.024(7)
C9 0.159(8) 0.129(7) 0.207(8) 0.001(7) 0.075(7) -0.045(7)
C10 0.116(10) 0.175(13) 0.158(10) -0.025(9) 0.077(8) -0.059(10)
C11 0.099(8) 0.158(11) 0.156(10) 0.016(9) 0.069(7) 0.022(9)
C12 0.090(7) 0.097(7) 0.094(6) -0.001(5) 0.038(5) 0.027(6)
C13 0.086(6) 0.078(6) 0.081(5) 0.012(4) -0.023(5) 0.002(5)
C14 0.098(8) 0.123(9) 0.132(8) -0.019(7) -0.070(7) 0.019(7)
C15 0.097(8) 0.118(9) 0.151(9) 0.021(7) -0.060(7) -0.034(7)
C16 0.127(7) 0.100(6) 0.165(7) 0.013(6) -0.066(6) -0.034(6)
C17 0.219(12) 0.050(5) 0.107(7) 0.014(5) 0.073(8) -0.003(7)
C18 0.177(8) 0.106(7) 0.146(7) 0.010(6) 0.087(6) 0.005(6)
C19 0.095(7) 0.095(7) 0.075(5) 0.018(5) 0.024(5) 0.025(6)
C20 0.075(5) 0.063(5) 0.062(5) -0.005(4) 0.011(4) 0.002(4)
C21 0.098(7) 0.072(5) 0.071(5) -0.003(4) 0.022(5) 0.001(5)
C22 0.118(10) 0.185(12) 0.168(12) 0.049(10) 0.084(9) 0.078(9)
C23 0.083(8) 0.163(12) 0.175(12) -0.064(10) -0.018(8) 0.033(8)
C24 0.069(6) 0.088(6) 0.099(6) -0.007(5) -0.017(5) 0.018(5)
Br1 0.0664(5) 0.1086(7) 0.0678(5) 0.0088(4) 0.0154(4) 0.0290(5)
Br2 0.0617(5) 0.1119(7) 0.0427(4) -0.0057(4) -0.0146(3) 0.0013(5)
Br3 0.0626(5) 0.1252(8) 0.0675(5) -0.0101(5) -0.0135(4) 0.0310(5)
O8 0.091(4) 0.103(4) 0.041(3) -0.003(3) -0.001(3) 0.007(4)

loop_
_atom_type_symbol
_atom_type_description
_atom_type_scat_dispersion_real
_atom_type_scat_dispersion_imag
_atom_type_scat_source
C C 0.0033 0.0016 'International Tables Vol C Tables 4.2.6.8 and 6.1.1.4'
H H 0.0000 0.0000 'International Tables Vol C Tables 4.2.6.8 and 6.1.1.4'
Br Br -0.2901 2.4595 'International Tables Vol C Tables 4.2.6.8 and 6.1.1.4'
Ho Ho -0.2175 4.6783 'International Tables Vol C Tables 4.2.6.8 and 6.1.1.4'
N N 0.0061 0.0033 'International Tables Vol C Tables 4.2.6.8 and 6.1.1.4'
O O 0.0106 0.0060 'International Tables Vol C Tables 4.2.6.8 and 6.1.1.4'
P P 0.1023 0.0942 'International Tables Vol C Tables 4.2.6.8 and 6.1.1.4'

loop_
_geom_angle_atom_site_label_1
_geom_angle_atom_site_label_2
_geom_angle_atom_site_label_3
_geom_angle
_geom_angle_site_symmetry_1
_geom_angle_site_symmetry_3
_geom_angle_publ_flag
O1 Ho1 O2 178.80(15) . . ?
O1 Ho1 O3 90.12(17) . . ?
O2 Ho1 O3 89.41(17) . . ?
O1 Ho1 O4 88.92(14) . . ?
O2 Ho1 O4 89.89(15) . . ?
O3 Ho1 O4 72.77(17) . . ?
O1 Ho1 O6 90.21(15) . . ?
O2 Ho1 O6 90.83(15) . . ?
O3 Ho1 O6 142.86(17) . . ?
O4 Ho1 O6 144.37(14) . . ?
O1 Ho1 O5 92.66(14) . . ?
O2 Ho1 O5 87.10(14) . . ?
O3 Ho1 O5 144.85(17) . . ?
O4 Ho1 O5 72.26(14) . . ?
O6 Ho1 O5 72.20(14) . . ?
O1 Ho1 O7 89.38(14) . . ?
O2 Ho1 O7 91.51(15) . . ?
O3 Ho1 O7 71.06(17) . . ?
O4 Ho1 O7 143.77(14) . . ?
O6 Ho1 O7 71.81(14) . . ?
O5 Ho1 O7 143.96(14) . . ?
O1 P1 N1 107.0(3) . . ?
O1 P1 N2 116.8(3) . . ?
N1 P1 N2 104.9(3) . . ?
O1 P1 N3 108.4(2) . . ?
N1 P1 N3 115.5(3) . . ?
N2 P1 N3 104.5(3) . . ?
O2 P2 N4 107.0(3) . . ?
O2 P2 N5 108.4(3) . . ?
N4 P2 N5 115.2(4) . . ?
O2 P2 N6 116.6(3) . . ?
N4 P2 N6 105.9(3) . . ?
N5 P2 N6 104.1(3) . . ?
P1 O1 Ho1 171.6(3) . . ?
P2 O2 Ho1 169.8(3) . . ?
Ho1 O3 H3A 126(5) . . ?
Ho1 O3 H3B 119(6) . . ?
H3A O3 H3B 111(7) . . ?
Ho1 O4 H4A 110.0 . . ?
Ho1 O4 H4B 112.1 . . ?
H4A O4 H4B 102.1 . . ?
Ho1 O5 H5A 109.9 . . ?
Ho1 O5 H5B 109.5 . . ?
H5A O5 H5B 103.6 . . ?
Ho1 O6 H6A 109.7 . . ?
Ho1 O6 H6B 108.9 . . ?
H6A O6 H6B 104.3 . . ?
Ho1 O7 H7A 109.4 . . ?
Ho1 O7 H7B 109.0 . . ?
H7A O7 H7B 104.4 . . ?
C13 N1 C16 109.1(6) . . ?
C13 N1 P1 125.7(5) . . ?
C16 N1 P1 122.5(5) . . ?
C21 N2 C24 107.7(6) . . ?
C21 N2 P1 120.3(5) . . ?
C24 N2 P1 120.6(5) . . ?
C20 N3 C17 109.5(5) . . ?
C20 N3 P1 121.5(4) . . ?
C17 N3 P1 125.2(5) . . ?
C12 N4 C9 108.7(7) . . ?
C12 N4 P2 125.1(5) . . ?
C9 N4 P2 123.7(6) . . ?
C1 N5 C4 109.5(6) . . ?
C1 N5 P2 123.1(5) . . ?
C4 N5 P2 124.8(6) . . ?
C5 N6 C8 109.3(7) . . ?
C5 N6 P2 118.8(5) . . ?
C8 N6 P2 120.2(5) . . ?
N5 C1 C2 105.4(6) . . ?
N5 C1 H1A 110.7 . . ?
C2 C1 H1A 110.7 . . ?
N5 C1 H1B 110.7 . . ?
C2 C1 H1B 110.7 . . ?
H1A C1 H1B 108.8 . . ?
C3 C2 C1 105.5(8) . . ?
C3 C2 H2A 110.6 . . ?
C1 C2 H2A 110.6 . . ?
C3 C2 H2B 110.6 . . ?
C1 C2 H2B 110.6 . . ?
H2A C2 H2B 108.8 . . ?
C2 C3 C4 113.0(9) . . ?
C2 C3 H3C 109.0 . . ?
C4 C3 H3C 109.0 . . ?
C2 C3 H3D 109.0 . . ?
C4 C3 H3D 109.0 . . ?
H3C C3 H3D 107.8 . . ?
C3 C4 N5 104.9(8) . . ?
C3 C4 H4C 110.8 . . ?
N5 C4 H4C 110.8 . . ?
C3 C4 H4D 110.8 . . ?
N5 C4 H4D 110.8 . . ?
H4C C4 H4D 108.8 . . ?
C6 C5 N6 105.1(8) . . ?
C6 C5 H5C 110.7 . . ?
N6 C5 H5C 110.7 . . ?
C6 C5 H5D 110.7 . . ?
N6 C5 H5D 110.7 . . ?
H5C C5 H5D 108.8 . . ?
C7 C6 C5 108.5(10) . . ?
C7 C6 H6C 110.0 . . ?
C5 C6 H6C 110.0 . . ?
C7 C6 H6D 110.0 . . ?
C5 C6 H6D 110.0 . . ?
H6C C6 H6D 108.4 . . ?
C6 C7 C8 109.2(10) . . ?
C6 C7 H7C 109.8 . . ?
C8 C7 H7C 109.8 . . ?
C6 C7 H7D 109.8 . . ?
C8 C7 H7D 109.8 . . ?
H7C C7 H7D 108.3 . . ?
N6 C8 C7 104.4(9) . . ?
N6 C8 H8A 110.9 . . ?
C7 C8 H8A 110.9 . . ?
N6 C8 H8B 110.9 . . ?
C7 C8 H8B 110.9 . . ?
H8A C8 H8B 108.9 . . ?
C10 C9 N4 108.7(9) . . ?
C10 C9 H9A 109.9 . . ?
N4 C9 H9A 109.9 . . ?
C10 C9 H9B 109.9 . . ?
N4 C9 H9B 109.9 . . ?
H9A C9 H9B 108.3 . . ?
C9 C10 C11 109.3(10) . . ?
C9 C10 H10A 109.8 . . ?
C11 C10 H10A 109.8 . . ?
C9 C10 H10B 109.8 . . ?
C11 C10 H10B 109.8 . . ?
H10A C10 H10B 108.3 . . ?
C10 C11 C12 108.1(8) . . ?
C10 C11 H11A 110.1 . . ?
C12 C11 H11A 110.1 . . ?
C10 C11 H11B 110.1 . . ?
C12 C11 H11B 110.1 . . ?
H11A C11 H11B 108.4 . . ?
N4 C12 C11 104.5(7) . . ?
N4 C12 H12A 110.8 . . ?
C11 C12 H12A 110.8 . . ?
N4 C12 H12B 110.8 . . ?
C11 C12 H12B 110.8 . . ?
H12A C12 H12B 108.9 . . ?
N1 C13 C14 104.7(7) . . ?
N1 C13 H13A 110.8 . . ?
C14 C13 H13A 110.8 . . ?
N1 C13 H13B 110.8 . . ?
C14 C13 H13B 110.8 . . ?
H13A C13 H13B 108.9 . . ?
C15 C14 C13 108.0(7) . . ?
C15 C14 H14A 110.1 . . ?
C13 C14 H14A 110.1 . . ?
C15 C14 H14B 110.1 . . ?
C13 C14 H14B 110.1 . . ?
H14A C14 H14B 108.4 . . ?
C16 C15 C14 109.8(8) . . ?
C16 C15 H15A 109.7 . . ?
C14 C15 H15A 109.7 . . ?
C16 C15 H15B 109.7 . . ?
C14 C15 H15B 109.7 . . ?
H15A C15 H15B 108.2 . . ?
C15 C16 N1 107.3(8) . . ?
C15 C16 H16A 110.3 . . ?
N1 C16 H16A 110.3 . . ?
C15 C16 H16B 110.3 . . ?
N1 C16 H16B 110.3 . . ?
H16A C16 H16B 108.5 . . ?
C18 C17 N3 104.9(7) . . ?
C18 C17 H17A 110.8 . . ?
N3 C17 H17A 110.8 . . ?
C18 C17 H17B 110.8 . . ?
N3 C17 H17B 110.8 . . ?
H17A C17 H17B 108.8 . . ?
C19 C18 C17 112.6(8) . . ?
C19 C18 H18A 109.1 . . ?
C17 C18 H18A 109.1 . . ?
C19 C18 H18B 109.1 . . ?
C17 C18 H18B 109.1 . . ?
H18A C18 H18B 107.8 . . ?
C18 C19 C20 106.2(7) . . ?
C18 C19 H19A 110.5 . . ?
C20 C19 H19A 110.5 . . ?
C18 C19 H19B 110.5 . . ?
C20 C19 H19B 110.5 . . ?
H19A C19 H19B 108.7 . . ?
N3 C20 C19 105.4(6) . . ?
N3 C20 H20A 110.7 . . ?
C19 C20 H20A 110.7 . . ?
N3 C20 H20B 110.7 . . ?
C19 C20 H20B 110.7 . . ?
H20A C20 H20B 108.8 . . ?
C22 C21 N2 105.1(7) . . ?
C22 C21 H21A 110.7 . . ?
N2 C21 H21A 110.7 . . ?
C22 C21 H21B 110.7 . . ?
N2 C21 H21B 110.7 . . ?
H21A C21 H21B 108.8 . . ?
C23 C22 C21 110.2(9) . . ?
C23 C22 H22A 109.6 . . ?
C21 C22 H22A 109.6 . . ?
C23 C22 H22B 109.6 . . ?
C21 C22 H22B 109.6 . . ?
H22A C22 H22B 108.1 . . ?
C22 C23 C24 108.6(9) . . ?
C22 C23 H23A 110.0 . . ?
C24 C23 H23A 110.0 . . ?
C22 C23 H23B 110.0 . . ?
C24 C23 H23B 110.0 . . ?
H23A C23 H23B 108.4 . . ?
C23 C24 N2 106.5(7) . . ?
C23 C24 H24A 110.4 . . ?
N2 C24 H24A 110.4 . . ?
C23 C24 H24B 110.4 . . ?
N2 C24 H24B 110.4 . . ?
H24A C24 H24B 108.6 . . ?
H8C O8 H8D 104.8 . . ?

loop_
_geom_bond_atom_site_label_1
_geom_bond_atom_site_label_2
_geom_bond_distance
_geom_bond_site_symmetry_2
_geom_bond_publ_flag
Ho1 O1 2.193(4) . ?
Ho1 O2 2.198(4) . ?
Ho1 O3 2.336(5) . ?
Ho1 O4 2.348(4) . ?
Ho1 O6 2.353(4) . ?
Ho1 O5 2.354(4) . ?
Ho1 O7 2.372(4) . ?
P1 O1 1.498(4) . ?
P1 N1 1.613(5) . ?
P1 N2 1.629(5) . ?
P1 N3 1.630(5) . ?
P2 O2 1.492(4) . ?
P2 N4 1.610(6) . ?
P2 N5 1.620(6) . ?
P2 N6 1.631(6) . ?
O3 H3A 0.84(7) . ?
O3 H3B 0.75(7) . ?
O4 H4A 0.8868 . ?
O4 H4B 0.8922 . ?
O5 H5A 0.8648 . ?
O5 H5B 0.8658 . ?
O6 H6A 0.8512 . ?
O6 H6B 0.8539 . ?
O7 H7A 0.8516 . ?
O7 H7B 0.8519 . ?
N1 C13 1.455(8) . ?
N1 C16 1.456(9) . ?
N2 C21 1.471(8) . ?
N2 C24 1.472(8) . ?
N3 C20 1.449(7) . ?
N3 C17 1.465(8) . ?
N4 C12 1.444(8) . ?
N4 C9 1.468(10) . ?
N5 C1 1.452(9) . ?
N5 C4 1.459(10) . ?
N6 C5 1.470(8) . ?
N6 C8 1.476(9) . ?
C1 C2 1.507(10) . ?
C1 H1A 0.9700 . ?
C1 H1B 0.9700 . ?
C2 C3 1.393(11) . ?
C2 H2A 0.9700 . ?
C2 H2B 0.9700 . ?
C3 C4 1.421(11) . ?
C3 H3C 0.9700 . ?
C3 H3D 0.9700 . ?
C4 H4C 0.9700 . ?
C4 H4D 0.9700 . ?
C5 C6 1.465(11) . ?
C5 H5C 0.9700 . ?
C5 H5D 0.9700 . ?
C6 C7 1.407(13) . ?
C6 H6C 0.9700 . ?
C6 H6D 0.9700 . ?
C7 C8 1.480(13) . ?
C7 H7C 0.9700 . ?
C7 H7D 0.9700 . ?
C8 H8A 0.9700 . ?
C8 H8B 0.9700 . ?
C9 C10 1.387(12) . ?
C9 H9A 0.9700 . ?
C9 H9B 0.9700 . ?
C10 C11 1.435(13) . ?
C10 H10A 0.9700 . ?
C10 H10B 0.9700 . ?
C11 C12 1.504(11) . ?
C11 H11A 0.9700 . ?
C11 H11B 0.9700 . ?
C12 H12A 0.9700 . ?
C12 H12B 0.9700 . ?
C13 C14 1.495(10) . ?
C13 H13A 0.9700 . ?
C13 H13B 0.9700 . ?
C14 C15 1.427(11) . ?
C14 H14A 0.9700 . ?
C14 H14B 0.9700 . ?
C15 C16 1.415(11) . ?
C15 H15A 0.9700 . ?
C15 H15B 0.9700 . ?
C16 H16A 0.9700 . ?
C16 H16B 0.9700 . ?
C17 C18 1.426(10) . ?
C17 H17A 0.9700 . ?
C17 H17B 0.9700 . ?
C18 C19 1.395(10) . ?
C18 H18A 0.9700 . ?
C18 H18B 0.9700 . ?
C19 C20 1.501(9) . ?
C19 H19A 0.9700 . ?
C19 H19B 0.9700 . ?
C20 H20A 0.9700 . ?
C20 H20B 0.9700 . ?
C21 C22 1.467(11) . ?
C21 H21A 0.9700 . ?
C21 H21B 0.9700 . ?
C22 C23 1.394(12) . ?
C22 H22A 0.9700 . ?
C22 H22B 0.9700 . ?
C23 C24 1.444(11) . ?
C23 H23A 0.9700 . ?
C23 H23B 0.9700 . ?
C24 H24A 0.9700 . ?
C24 H24B 0.9700 . ?
O8 H8C 0.8485 . ?
O8 H8D 0.8477 . ?
